data_7701277
loop_
_publ_author_name
'Selvarajan, Nagendran'
'Sinhababu, Soumen'
'Sharma, Mahendra Kumar'
'Mahawar, Pritam'
'Kaur, Supreet'
'Singh, Vivek Kumar'
'Paliwal, Akhil'
'Yadav, Dhirendra'
'Kashyap, Hemant K.'

_publ_section_title
;
 Germylene Stabilized Group 12 Metal Complexes and their Reactivity with
 Chalcogens
;
_journal_name_full 'Dalton Transactions'
_journal_paper_doi 10.1039/C8DT04589E
_journal_year 2019
_chemical_formula_moiety 'C36 H58 Cd2 Cl4 Ge2 N4, 2(C H2 Cl2)'
_chemical_formula_sum 'C38 H62 Cd2 Cl8 Ge2 N4'
_chemical_formula_weight 1228.56
_space_group_crystal_system monoclinic
_space_group_IT_number 14
_space_group_name_Hall '-P 2yn'
_space_group_name_H-M_alt 'P 1 21/n 1'
_symmetry_space_group_name_Hall '-P 2yn'
_symmetry_space_group_name_H-M 'P 1 21/n 1'
_atom_sites_solution_hydrogens geom
_audit_creation_method SHELXL-2014/7
_audit_update_record
;
2019-08-30 deposited with the CCDC.    2019-09-30 downloaded from the CCDC.
;
_cell_angle_alpha 90
_cell_angle_beta 106.891(2)
_cell_angle_gamma 90
_cell_formula_units_Z 2
_cell_length_a 12.5950(9)
_cell_length_b 14.9960(10)
_cell_length_c 14.4998(10)
_cell_measurement_reflns_used 9950
_cell_measurement_temperature 302(2)
_cell_measurement_theta_max 26.34
_cell_measurement_theta_min 2.17
_cell_volume 2620.5(3)
_computing_cell_refinement 'Bruker SAINT'
_computing_data_collection 'Bruker APEX2'
_computing_data_reduction 'Bruker SAINT'
_computing_molecular_graphics 'Bruker SHELXTL'
_computing_publication_material 'Bruker SHELXTL'
_computing_structure_refinement 'SHELXL-2014 (Sheldrick 2014)'
_computing_structure_solution 'SHELXS-97 (Sheldrick 2008)'
_diffrn_ambient_temperature 302(2)
_diffrn_measured_fraction_theta_full 0.999
_diffrn_measured_fraction_theta_max 0.999
_diffrn_measurement_device_type 'Bruker APEX-II CCD'
_diffrn_measurement_method '\f and \w scans'
_diffrn_radiation_type MoK\a
_diffrn_radiation_wavelength 0.71073
_diffrn_reflns_av_R_equivalents 0.0708
_diffrn_reflns_av_unetI/netI 0.0420
_diffrn_reflns_Laue_measured_fraction_full 0.999
_diffrn_reflns_Laue_measured_fraction_max 0.999
_diffrn_reflns_limit_h_max 14
_diffrn_reflns_limit_h_min -14
_diffrn_reflns_limit_k_max 17
_diffrn_reflns_limit_k_min -17
_diffrn_reflns_limit_l_max 17
_diffrn_reflns_limit_l_min -17
_diffrn_reflns_number 38605
_diffrn_reflns_point_group_measured_fraction_full 0.999
_diffrn_reflns_point_group_measured_fraction_max 0.999
_diffrn_reflns_theta_full 24.998
_diffrn_reflns_theta_max 24.998
_diffrn_reflns_theta_min 2.000
_exptl_absorpt_coefficient_mu 2.373
_exptl_absorpt_correction_T_max 0.701
_exptl_absorpt_correction_T_min 0.605
_exptl_absorpt_correction_type multi-scan
_exptl_crystal_colour ORANGE
_exptl_crystal_density_diffrn 1.557
_exptl_crystal_description BLOCK
_exptl_crystal_F_000 1.228
_exptl_crystal_size_max 0.28
_exptl_crystal_size_mid 0.18
_exptl_crystal_size_min 0.15
_refine_diff_density_max 1.154
_refine_diff_density_min -0.803
_refine_diff_density_rms 0.092
_refine_ls_extinction_method none
_refine_ls_goodness_of_fit_ref 1.101
_refine_ls_hydrogen_treatment constr
_refine_ls_matrix_type full
_refine_ls_number_parameters 250
_refine_ls_number_reflns 4607
_refine_ls_number_restraints 2
_refine_ls_restrained_S_all 1.112
_refine_ls_R_factor_all 0.0807
_refine_ls_R_factor_gt 0.0471
_refine_ls_shift/su_max 0.037
_refine_ls_shift/su_mean 0.001
_refine_ls_structure_factor_coef Fsqd
_refine_ls_weighting_details 'w=1/[\s^2^(Fo^2^)+(0.0605P)^2^+2.1172P] where P=(Fo^2^+2Fc^2^)/3'
_refine_ls_weighting_scheme calc
_refine_ls_wR_factor_gt 0.1175
_refine_ls_wR_factor_ref 0.1276
_reflns_Friedel_coverage 0.000
_reflns_number_gt 3198
_reflns_number_total 4607
_reflns_threshold_expression 'I > 2\s(I)'
_cod_data_source_file c8dt04589e2.cif
_cod_data_source_block PM126_0m_a
_cod_database_code 7701277
_shelx_shelxl_version_number 2014/7
_shelx_space_group_comment
;
The symmetry employed for this shelxl refinement is uniquely defined
by the following loop, which should always be used as a source of
symmetry information in preference to the above space-group names.
They are only intended as comments.
;

loop_
_space_group_symop_operation_xyz
'x, y, z'
'-x+1/2, y+1/2, -z+1/2'
'-x, -y, -z'
'x-1/2, -y-1/2, z-1/2'

loop_
_atom_site_label
_atom_site_type_symbol
_atom_site_fract_x
_atom_site_fract_y
_atom_site_fract_z
_atom_site_U_iso_or_equiv
_atom_site_adp_type
_atom_site_occupancy
_atom_site_site_symmetry_order
_atom_site_calc_flag
_atom_site_refinement_flags_posn
_atom_site_refinement_flags_adp
Cd1 Cd 0.43623(4) 0.41360(3) 0.41109(3) 0.05986(17) Uani 1 1 d . .
Ge1 Ge 0.57099(6) 0.29551(4) 0.38106(5) 0.0580(2) Uani 1 1 d . .
Cl1 Cl 0.23913(17) 0.42783(13) 0.34849(17) 0.0977(6) Uani 1 1 d . .
Cl2 Cl 0.47573(17) 0.43166(9) 0.59474(11) 0.0751(5) Uani 1 1 d . .
N1 N 0.5254(4) 0.1812(3) 0.3268(4) 0.0621(13) Uani 1 1 d . .
N2 N 0.6178(4) 0.3095(3) 0.2686(3) 0.0542(11) Uani 1 1 d . .
C19 C 0.6927(14) 0.2320(14) 0.5695(11) 0.310(12) Uani 1 1 d D U
H19A H 0.7333 0.1842 0.6081 0.465 Uiso 1 1 calc R U
H19B H 0.6148 0.2191 0.5522 0.465 Uiso 1 1 calc R U
H19C H 0.7074 0.2866 0.6056 0.465 Uiso 1 1 calc R U
C1 C 0.5592(5) 0.1608(3) 0.2499(4) 0.0564(14) Uani 1 1 d . .
C2 C 0.5405(6) 0.0762(4) 0.2062(5) 0.0740(19) Uani 1 1 d . .
H2 H 0.4992 0.0378 0.2327 0.089 Uiso 1 1 calc R U
C3 C 0.5728(7) 0.0403(4) 0.1311(6) 0.084(2) Uani 1 1 d . .
H3 H 0.5498 -0.0181 0.1151 0.101 Uiso 1 1 calc R U
C4 C 0.6330(7) 0.0769(5) 0.0769(6) 0.092(2) Uani 1 1 d . .
H4 H 0.6471 0.0404 0.0300 0.111 Uiso 1 1 calc R U
C5 C 0.6753(6) 0.1615(5) 0.0834(5) 0.084(2) Uani 1 1 d . .
H5 H 0.7151 0.1750 0.0402 0.100 Uiso 1 1 calc R U
C6 C 0.6674(5) 0.2292(4) 0.1445(5) 0.0693(17) Uani 1 1 d . .
H6 H 0.7023 0.2816 0.1353 0.083 Uiso 1 1 calc R U
C7 C 0.6169(4) 0.2340(4) 0.2178(4) 0.0534(13) Uani 1 1 d . .
C8 C 0.6624(5) 0.3939(3) 0.2453(4) 0.0589(15) Uani 1 1 d . .
H8A H 0.7357 0.3829 0.2387 0.071 Uiso 1 1 calc R U
H8B H 0.6709 0.4344 0.2992 0.071 Uiso 1 1 calc R U
C9 C 0.5935(6) 0.4396(4) 0.1551(5) 0.0698(17) Uani 1 1 d . .
H9 H 0.5882 0.3996 0.1004 0.084 Uiso 1 1 calc R U
C10 C 0.6543(7) 0.5235(5) 0.1402(6) 0.113(3) Uani 1 1 d . .
H10A H 0.6166 0.5495 0.0789 0.169 Uiso 1 1 calc R U
H10B H 0.7289 0.5085 0.1417 0.169 Uiso 1 1 calc R U
H10C H 0.6558 0.5654 0.1906 0.169 Uiso 1 1 calc R U
C11 C 0.4780(7) 0.4595(6) 0.1585(5) 0.101(2) Uani 1 1 d . .
H11A H 0.4810 0.5008 0.2098 0.152 Uiso 1 1 calc R U
H11B H 0.4430 0.4053 0.1696 0.152 Uiso 1 1 calc R U
H11C H 0.4360 0.4852 0.0983 0.152 Uiso 1 1 calc R U
C12 C 0.4764(7) 0.1160(4) 0.3773(6) 0.084(2) Uani 1 1 d . .
H12A H 0.5074 0.0580 0.3705 0.101 Uiso 1 1 calc R U
H12B H 0.4998 0.1308 0.4454 0.101 Uiso 1 1 calc R U
C13 C 0.3603(8) 0.1079(8) 0.3483(10) 0.172(6) Uani 1 1 d . .
H13 H 0.3454 0.0810 0.2842 0.207 Uiso 1 1 calc R U
C14 C 0.3255(9) 0.0326(8) 0.4073(9) 0.182(6) Uani 1 1 d . .
H14A H 0.3809 -0.0134 0.4211 0.274 Uiso 1 1 calc R U
H14B H 0.2556 0.0081 0.3705 0.274 Uiso 1 1 calc R U
H14C H 0.3186 0.0567 0.4666 0.274 Uiso 1 1 calc R U
C15 C 0.2855(8) 0.1795(6) 0.3314(11) 0.170(5) Uani 1 1 d . .
H15A H 0.2965 0.2133 0.3897 0.255 Uiso 1 1 calc R U
H15B H 0.2109 0.1570 0.3111 0.255 Uiso 1 1 calc R U
H15C H 0.2979 0.2171 0.2820 0.255 Uiso 1 1 calc R U
C16 C 0.7298(14) 0.2418(12) 0.4763(8) 0.266(12) Uani 1 1 d D U
C17 C 0.7622(12) 0.3355(11) 0.5044(8) 0.233(9) Uani 1 1 d . .
H17A H 0.8143 0.3364 0.5677 0.350 Uiso 1 1 calc R U
H17B H 0.6975 0.3692 0.5047 0.350 Uiso 1 1 calc R U
H17C H 0.7957 0.3613 0.4591 0.350 Uiso 1 1 calc R U
Cl3 Cl -0.0636(2) 0.34817(18) 0.1494(2) 0.1299(9) Uani 1 1 d . .
Cl4 Cl -0.0365(3) 0.2710(2) 0.3361(2) 0.1492(10) Uani 1 1 d . .
C18 C 0.0152(8) 0.2792(6) 0.2351(7) 0.116(3) Uani 1 1 d . .
H18A H 0.0908 0.3015 0.2559 0.139 Uiso 1 1 calc R U
H18B H 0.0165 0.2204 0.2076 0.139 Uiso 1 1 calc R U

loop_
_atom_site_aniso_label
_atom_site_aniso_U_11
_atom_site_aniso_U_22
_atom_site_aniso_U_33
_atom_site_aniso_U_23
_atom_site_aniso_U_13
_atom_site_aniso_U_12
Cd1 0.0733(3) 0.0503(2) 0.0630(3) -0.00899(19) 0.0308(2) -0.0038(2)
Ge1 0.0688(5) 0.0504(3) 0.0586(4) -0.0036(3) 0.0245(3) 0.0004(3)
Cl1 0.0746(13) 0.0929(13) 0.1188(17) -0.0098(11) 0.0175(12) 0.0006(10)
Cl2 0.1207(15) 0.0549(8) 0.0603(10) -0.0023(7) 0.0433(10) -0.0200(8)
N1 0.069(3) 0.046(2) 0.079(4) 0.000(2) 0.033(3) 0.000(2)
N2 0.061(3) 0.045(2) 0.059(3) -0.007(2) 0.023(2) -0.007(2)
C19 0.193(16) 0.52(4) 0.194(14) 0.13(2) 0.023(12) -0.011(19)
C1 0.055(4) 0.046(3) 0.064(4) -0.003(3) 0.009(3) 0.002(3)
C2 0.083(5) 0.047(3) 0.089(5) -0.005(3) 0.019(4) 0.000(3)
C3 0.100(6) 0.051(3) 0.094(6) -0.022(4) 0.017(5) 0.003(4)
C4 0.101(7) 0.085(5) 0.085(6) -0.035(4) 0.018(5) 0.019(5)
C5 0.092(6) 0.087(5) 0.082(5) -0.022(4) 0.041(4) 0.014(4)
C6 0.070(4) 0.071(4) 0.075(4) -0.009(3) 0.032(4) 0.005(3)
C7 0.047(3) 0.054(3) 0.058(4) -0.006(3) 0.014(3) 0.006(3)
C8 0.066(4) 0.052(3) 0.061(4) -0.004(3) 0.024(3) -0.009(3)
C9 0.086(5) 0.067(4) 0.059(4) -0.002(3) 0.025(4) 0.004(3)
C10 0.138(8) 0.078(5) 0.113(7) 0.032(5) 0.022(6) -0.008(5)
C11 0.092(6) 0.132(7) 0.074(5) 0.013(5) 0.013(4) 0.025(5)
C12 0.096(6) 0.059(4) 0.110(6) 0.014(4) 0.052(5) -0.001(4)
C13 0.074(7) 0.185(11) 0.243(14) 0.136(10) 0.020(8) -0.006(7)
C14 0.119(9) 0.208(12) 0.225(14) 0.115(11) 0.057(9) -0.040(8)
C15 0.090(7) 0.089(6) 0.322(17) -0.001(8) 0.045(9) 0.009(6)
C16 0.289(18) 0.37(2) 0.072(6) 0.037(10) -0.049(8) -0.264(18)
C17 0.222(15) 0.38(2) 0.085(8) 0.072(12) 0.022(9) 0.206(16)
Cl3 0.1066(19) 0.131(2) 0.161(2) 0.0199(17) 0.0541(17) -0.0004(15)
Cl4 0.159(3) 0.144(2) 0.147(2) 0.0106(19) 0.049(2) -0.003(2)
C18 0.106(7) 0.103(6) 0.142(8) -0.035(6) 0.043(6) 0.000(5)

loop_
_atom_type_symbol
_atom_type_description
_atom_type_scat_dispersion_real
_atom_type_scat_dispersion_imag
_atom_type_scat_source
C C 0.0033 0.0016 'International Tables Vol C Tables 4.2.6.8 and 6.1.1.4'
H H 0.0000 0.0000 'International Tables Vol C Tables 4.2.6.8 and 6.1.1.4'
Cd Cd -0.8075 1.2024 'International Tables Vol C Tables 4.2.6.8 and 6.1.1.4'
Cl Cl 0.1484 0.1585 'International Tables Vol C Tables 4.2.6.8 and 6.1.1.4'
Ge Ge 0.1547 1.8001 'International Tables Vol C Tables 4.2.6.8 and 6.1.1.4'
N N 0.0061 0.0033 'International Tables Vol C Tables 4.2.6.8 and 6.1.1.4'

loop_
_geom_angle_atom_site_label_1
_geom_angle_atom_site_label_2
_geom_angle_atom_site_label_3
_geom_angle
_geom_angle_site_symmetry_3
Cl1 Cd1 Ge1 131.24(5) .
Cl1 Cd1 Cl2 104.49(7) .
Ge1 Cd1 Cl2 107.94(5) .
Cl1 Cd1 Cl2 108.38(7) 3_666
Ge1 Cd1 Cl2 107.57(5) 3_666
Cl2 Cd1 Cl2 89.06(5) 3_666
N2 Ge1 N1 82.92(19) .
N2 Ge1 C16 97.2(4) .
N1 Ge1 C16 92.2(4) .
N2 Ge1 Cd1 116.92(13) .
N1 Ge1 Cd1 123.67(15) .
C16 Ge1 Cd1 131.4(5) .
Cd1 Cl2 Cd1 90.94(5) 3_666
C1 N1 C12 123.1(5) .
C1 N1 Ge1 114.8(4) .
C12 N1 Ge1 121.1(4) .
C7 N2 C8 122.9(5) .
C7 N2 Ge1 114.8(4) .
C8 N2 Ge1 121.9(3) .
C16 C19 H19A 109.5 .
C16 C19 H19B 109.5 .
H19A C19 H19B 109.5 .
C16 C19 H19C 109.5 .
H19A C19 H19C 109.5 .
H19B C19 H19C 109.5 .
N1 C1 C2 121.9(6) .
N1 C1 C7 113.6(5) .
C2 C1 C7 124.5(6) .
C3 C2 C1 131.2(7) .
C3 C2 H2 114.4 .
C1 C2 H2 114.4 .
C4 C3 C2 130.0(6) .
C4 C3 H3 115.0 .
C2 C3 H3 115.0 .
C3 C4 C5 127.5(7) .
C3 C4 H4 116.3 .
C5 C4 H4 116.3 .
C6 C5 C4 129.1(7) .
C6 C5 H5 115.5 .
C4 C5 H5 115.5 .
C5 C6 C7 132.0(7) .
C5 C6 H6 114.0 .
C7 C6 H6 114.0 .
N2 C7 C6 121.9(5) .
N2 C7 C1 112.4(5) .
C6 C7 C1 125.7(5) .
N2 C8 C9 115.4(5) .
N2 C8 H8A 108.4 .
C9 C8 H8A 108.4 .
N2 C8 H8B 108.4 .
C9 C8 H8B 108.4 .
H8A C8 H8B 107.5 .
C11 C9 C8 112.4(5) .
C11 C9 C10 111.9(6) .
C8 C9 C10 108.2(6) .
C11 C9 H9 108.1 .
C8 C9 H9 108.1 .
C10 C9 H9 108.1 .
C9 C10 H10A 109.5 .
C9 C10 H10B 109.5 .
H10A C10 H10B 109.5 .
C9 C10 H10C 109.5 .
H10A C10 H10C 109.5 .
H10B C10 H10C 109.5 .
C9 C11 H11A 109.5 .
C9 C11 H11B 109.5 .
H11A C11 H11B 109.5 .
C9 C11 H11C 109.5 .
H11A C11 H11C 109.5 .
H11B C11 H11C 109.5 .
C13 C12 N1 117.5(7) .
C13 C12 H12A 107.9 .
N1 C12 H12A 107.9 .
C13 C12 H12B 107.9 .
N1 C12 H12B 107.9 .
H12A C12 H12B 107.2 .
C12 C13 C15 125.1(10) .
C12 C13 C14 109.4(8) .
C15 C13 C14 111.7(10) .
C12 C13 H13 102.5 .
C15 C13 H13 102.5 .
C14 C13 H13 102.5 .
C13 C14 H14A 109.5 .
C13 C14 H14B 109.5 .
H14A C14 H14B 109.5 .
C13 C14 H14C 109.5 .
H14A C14 H14C 109.5 .
H14B C14 H14C 109.5 .
C13 C15 H15A 109.5 .
C13 C15 H15B 109.5 .
H15A C15 H15B 109.5 .
C13 C15 H15C 109.5 .
H15A C15 H15C 109.5 .
H15B C15 H15C 109.5 .
C19 C16 C17 88.8(13) .
C19 C16 Ge1 97.5(12) .
C17 C16 Ge1 87.3(11) .
C16 C17 H17A 109.5 .
C16 C17 H17B 109.5 .
H17A C17 H17B 109.5 .
C16 C17 H17C 109.5 .
H17A C17 H17C 109.5 .
H17B C17 H17C 109.5 .
Cl3 C18 Cl4 111.8(5) .
Cl3 C18 H18A 109.3 .
Cl4 C18 H18A 109.3 .
Cl3 C18 H18B 109.3 .
Cl4 C18 H18B 109.3 .
H18A C18 H18B 107.9 .

loop_
_geom_bond_atom_site_label_1
_geom_bond_atom_site_label_2
_geom_bond_distance
_geom_bond_site_symmetry_2
Cd1 Cl1 2.392(2) .
Cd1 Ge1 2.5760(7) .
Cd1 Cl2 2.5772(16) .
Cd1 Cl2 2.5838(14) 3_666
Ge1 N2 1.900(4) .
Ge1 N1 1.903(5) .
Ge1 C16 2.225(18) .
Cl2 Cd1 2.5838(14) 3_666
N1 C1 1.339(7) .
N1 C12 1.462(7) .
N2 C7 1.349(6) .
N2 C8 1.463(6) .
C19 C16 1.559(15) .
C19 H19A 0.9600 .
C19 H19B 0.9600 .
C19 H19C 0.9600 .
C1 C2 1.408(7) .
C1 C7 1.465(8) .
C2 C3 1.378(9) .
C2 H2 0.9300 .
C3 C4 1.356(10) .
C3 H3 0.9300 .
C4 C5 1.369(10) .
C4 H4 0.9300 .
C5 C6 1.370(8) .
C5 H5 0.9300 .
C6 C7 1.390(8) .
C6 H6 0.9300 .
C8 C9 1.508(8) .
C8 H8A 0.9700 .
C8 H8B 0.9700 .
C9 C11 1.500(9) .
C9 C10 1.521(9) .
C9 H9 0.9800 .
C10 H10A 0.9600 .
C10 H10B 0.9600 .
C10 H10C 0.9600 .
C11 H11A 0.9600 .
C11 H11B 0.9600 .
C11 H11C 0.9600 .
C12 C13 1.403(11) .
C12 H12A 0.9700 .
C12 H12B 0.9700 .
C13 C15 1.402(13) .
C13 C14 1.555(12) .
C13 H13 0.9800 .
C14 H14A 0.9600 .
C14 H14B 0.9600 .
C14 H14C 0.9600 .
C15 H15A 0.9600 .
C15 H15B 0.9600 .
C15 H15C 0.9600 .
C16 C17 1.49(2) .
C17 H17A 0.9600 .
C17 H17B 0.9600 .
C17 H17C 0.9600 .
Cl3 C18 1.698(9) .
Cl4 C18 1.772(9) .
C18 H18A 0.9700 .
C18 H18B 0.9700 .
